data_7105385
loop_
_publ_author_name
'Miras, Haralampos N.'
'Chakraborty, Indranil'
'Raptis, Raphael G.'

_publ_section_title
;
 Tri-, deca- and dodecanuclear Co(iii)--pyrazolate metallacycles
;
_journal_issue 15
_journal_name_full 'Chemical Communications'
_journal_page_first 2569
_journal_paper_doi 10.1039/b920486e
_journal_volume 46
_journal_year 2010
_chemical_formula_sum 'C104 H27 Co3 N23 O21 P4'
_chemical_formula_weight 2235.16
_chemical_name_systematic
;
?
;
_space_group_IT_number 12
_symmetry_cell_setting monoclinic
_symmetry_space_group_name_Hall '-C 2y'
_symmetry_space_group_name_H-M 'C 1 2/m 1'
_atom_sites_solution_hydrogens geom
_atom_sites_solution_primary direct
_atom_sites_solution_secondary difmap
_audit_creation_method SHELXL-97
_cell_angle_alpha 90.00
_cell_angle_beta 109.20(3)
_cell_angle_gamma 90.00
_cell_formula_units_Z 4
_cell_length_a 33.330(7)
_cell_length_b 16.335(3)
_cell_length_c 19.603(4)
_cell_measurement_reflns_used 3355
_cell_measurement_temperature 150(2)
_cell_measurement_theta_max 51.331
_cell_measurement_theta_min 4.524
_cell_volume 10079(4)
_computing_cell_refinement
;
CrysAlis RED, Oxford Diffraction Ltd.,
Version 1.171.32.5 (release 08-05-2007 CrysAlis171 .NET)
;
_computing_data_collection
;
CrysAlis CCD, Oxford Diffraction Ltd.,
Version 1.171.32.5 (release 08-05-2007 CrysAlis171 .NET)
;
_computing_data_reduction
;
CrysAlis RED, Oxford Diffraction Ltd.,
Version 1.171.32.5 (release 08-05-2007 CrysAlis171 .NET)
;
_computing_molecular_graphics 'Diamond v. 3.2'
_computing_publication_material 'SHELXL-97 (Sheldrick, 2008)'
_computing_structure_refinement 'SHELXL-97 (Sheldrick, 2008)'
_computing_structure_solution 'SHELXL-97 (Sheldrick, 2008)'
_diffrn_ambient_temperature 150(2)
_diffrn_detector_area_resol_mean 15.9832
_diffrn_measured_fraction_theta_full 0.974
_diffrn_measured_fraction_theta_max 0.974
_diffrn_measurement_device_type 'Oxford Gemini Kappa CCD'
_diffrn_measurement_method '\w & \p scans'
_diffrn_radiation_monochromator graphite
_diffrn_radiation_source 'fine-focus sealed tube'
_diffrn_radiation_type MoK\a
_diffrn_radiation_wavelength 0.71073
_diffrn_reflns_av_R_equivalents 0.0768
_diffrn_reflns_av_sigmaI/netI 0.1065
_diffrn_reflns_limit_h_max 41
_diffrn_reflns_limit_h_min -42
_diffrn_reflns_limit_k_max 20
_diffrn_reflns_limit_k_min -20
_diffrn_reflns_limit_l_max 24
_diffrn_reflns_limit_l_min -21
_diffrn_reflns_number 36062
_diffrn_reflns_theta_full 26.71
_diffrn_reflns_theta_max 26.71
_diffrn_reflns_theta_min 1.10
_diffrn_standards_decay_% 0
_exptl_absorpt_coefficient_mu 0.636
_exptl_absorpt_correction_T_max 0.9688
_exptl_absorpt_correction_T_min 0.9392
_exptl_absorpt_correction_type analytical
_exptl_absorpt_process_details
;
CrysAlis RED, Oxford Diffraction Ltd.,
Version 1.171.32.5 (release 08-05-2007 CrysAlis171 .NET)
(compiled May 8 2007,13:10:02)
Analytical numeric absorption correction using a multifaceted crystal
model based on expressions derived by R.C. Clark & J.S. Reid.
(Clark, R. C. & Reid, J. S. (1995). Acta Cryst. A51, 887-897)
;
_exptl_crystal_colour red
_exptl_crystal_density_diffrn 1.473
_exptl_crystal_density_method 'not measured'
_exptl_crystal_description plate
_exptl_crystal_F_000 4484
_exptl_crystal_size_max 0.10
_exptl_crystal_size_mid 0.10
_exptl_crystal_size_min 0.10
_refine_diff_density_max 1.805
_refine_diff_density_min -1.258
_refine_diff_density_rms 0.128
_refine_ls_extinction_coef none
_refine_ls_extinction_method none
_refine_ls_goodness_of_fit_ref 1.044
_refine_ls_hydrogen_treatment constr
_refine_ls_matrix_type full
_refine_ls_number_parameters 673
_refine_ls_number_reflns 10796
_refine_ls_number_restraints 57
_refine_ls_restrained_S_all 1.911
_refine_ls_R_factor_all 0.1338
_refine_ls_R_factor_gt 0.0739
_refine_ls_shift/su_max 0.001
_refine_ls_shift/su_mean 0.000
_refine_ls_structure_factor_coef Fsqd
_refine_ls_weighting_details 'calc w=1/[\s^2^(Fo^2^)+(0.1132P)^2^+39.8021P] where P=(Fo^2^+2Fc^2^)/3'
_refine_ls_weighting_scheme calc
_refine_ls_wR_factor_gt 0.1957
_refine_ls_wR_factor_ref 0.2294
_reflns_number_gt 6495
_reflns_number_total 10796
_reflns_threshold_expression >2\s(I)
_cod_data_source_file b920486e.txt
_cod_data_source_block co3
_cod_original_cell_volume 10079(3)
_cod_original_sg_symbol_H-M C2/m
_cod_database_code 7105385

loop_
_symmetry_equiv_pos_as_xyz
'x, y, z'
'-x, y, -z'
'x+1/2, y+1/2, z'
'-x+1/2, y+1/2, -z'
'-x, -y, -z'
'x, -y, z'
'-x+1/2, -y+1/2, -z'
'x+1/2, -y+1/2, z'

loop_
_atom_site_label
_atom_site_type_symbol
_atom_site_fract_x
_atom_site_fract_y
_atom_site_fract_z
_atom_site_U_iso_or_equiv
_atom_site_adp_type
_atom_site_occupancy
_atom_site_symmetry_multiplicity
_atom_site_calc_flag
_atom_site_refinement_flags
_atom_site_disorder_assembly
_atom_site_disorder_group
Co1 Co 0.54078(6) 0.5000 0.18834(10) 0.0147(5) Uani 1 2 d S . .
Co2 Co 0.60683(4) 0.59487(8) 0.31173(7) 0.0172(4) Uani 1 1 d . . .
P1 P 0.32046(11) 0.0000 0.98766(19) 0.0174(8) Uani 1 2 d S . .
P2 P 0.23802(11) 0.0000 0.8574(2) 0.0179(8) Uani 1 2 d S . .
P3 P 0.49742(11) 0.0000 1.2672(2) 0.0197(8) Uani 1 2 d S . .
P4 P 0.58035(11) 0.0000 1.3952(2) 0.0228(9) Uani 1 2 d S . .
O1 O 0.5851(3) 0.5000 0.2703(5) 0.017(2) Uani 1 2 d S . .
O2 O 0.5967(3) 0.7117(5) -0.0040(4) 0.042(2) Uani 1 1 d . . .
O3 O 0.6477(3) 0.7662(5) 0.0839(4) 0.040(2) Uani 1 1 d . . .
O4 O 0.4133(2) 0.6918(5) 0.2598(4) 0.0323(19) Uani 1 1 d . . .
O5 O 0.4588(2) 0.7538(6) 0.3508(4) 0.044(2) Uani 1 1 d . . .
O6 O 0.7889(2) 0.5666(5) 0.3674(4) 0.036(2) Uani 1 1 d . . .
O7 O 0.6112(3) 0.5663(5) 0.6106(4) 0.037(2) Uani 1 1 d . . .
O8 O 0.6598(2) 0.7300(4) 0.3383(4) 0.0267(17) Uani 1 1 d . . .
O9 O 0.6147(2) 0.7328(5) 0.3954(4) 0.0298(18) Uani 1 1 d . . .
O10 O 0.4783(2) 0.4343(4) 0.0720(4) 0.0259(17) Uani 1 1 d . . .
N1 N 0.5716(2) 0.5856(5) 0.1594(4) 0.0149(17) Uani 1 1 d . . .
N2 N 0.6016(2) 0.6270(5) 0.2143(4) 0.0165(17) Uani 1 1 d . . .
N3 N 0.5188(2) 0.5838(5) 0.2354(4) 0.0157(17) Uani 1 1 d . . .
N4 N 0.5478(2) 0.6258(5) 0.2909(4) 0.0203(19) Uani 1 1 d . . .
N5 N 0.6611(2) 0.5427(5) 0.3264(4) 0.0178(18) Uani 1 1 d . . .
N6 N 0.6084(2) 0.5425(5) 0.4008(4) 0.0202(19) Uani 1 1 d . . .
N7 N 0.6169(3) 0.7202(5) 0.0608(5) 0.028(2) Uani 1 1 d . . .
N8 N 0.4499(3) 0.7052(6) 0.3000(5) 0.026(2) Uani 1 1 d . . .
N9 N 0.7705(4) 0.5000 0.3614(7) 0.027(3) Uani 1 2 d S . .
N10 N 0.6111(4) 0.5000 0.5806(7) 0.029(3) Uani 1 2 d S . .
N11 N 0.6299(3) 0.6976(5) 0.3535(5) 0.024(2) Uani 1 1 d . . .
N12 N 0.4937(3) 0.5000 0.1004(6) 0.017(2) Uani 1 2 d S . .
N13 N 0.2821(4) 0.0000 0.9168(7) 0.052(5) Uani 1 2 d S A .
N14 N 0.5342(4) 0.0000 1.3403(7) 0.037(4) Uani 1 2 d S B .
C1 C 0.5727(3) 0.6143(5) 0.0966(5) 0.014(2) Uani 1 1 d . . .
H1 H 0.5557 0.5973 0.0510 0.017 Uiso 1 1 calc R . .
C2 C 0.6041(3) 0.6747(6) 0.1118(5) 0.017(2) Uani 1 1 d . . .
C3 C 0.6212(3) 0.6798(5) 0.1856(5) 0.015(2) Uani 1 1 d . . .
H3 H 0.6430 0.7147 0.2111 0.018 Uiso 1 1 calc R . .
C4 C 0.4799(3) 0.6072(6) 0.2316(5) 0.017(2) Uani 1 1 d . . .
H4 H 0.4547 0.5886 0.1983 0.021 Uiso 1 1 calc R . .
C5 C 0.4835(3) 0.6640(6) 0.2858(5) 0.020(2) Uani 1 1 d . . .
C6 C 0.5266(3) 0.6740(7) 0.3214(5) 0.023(2) Uani 1 1 d . . .
H6 H 0.5387 0.7088 0.3603 0.028 Uiso 1 1 calc R . .
C7 C 0.7005(3) 0.5685(6) 0.3392(5) 0.018(2) Uani 1 1 d . . .
H7 H 0.7094 0.6228 0.3423 0.022 Uiso 1 1 calc R . .
C8 C 0.7261(4) 0.5000 0.3471(7) 0.020(3) Uani 1 2 d S . .
C9 C 0.6099(3) 0.5680(7) 0.4658(5) 0.023(2) Uani 1 1 d . . .
H9 H 0.6105 0.6223 0.4805 0.028 Uiso 1 1 calc R . .
C10 C 0.6106(4) 0.5000 0.5080(8) 0.023(3) Uani 1 2 d S . .
C21 C 0.2279(4) 0.0957(7) 0.8004(7) 0.011(5) Uiso 0.50 1 d PGD A 1
C22 C 0.2620(3) 0.1461(8) 0.8031(7) 0.016(4) Uiso 0.50 1 d PGD A 1
C23 C 0.2552(3) 0.2179(7) 0.7629(8) 0.021(5) Uiso 0.50 1 d PGD A 1
C24 C 0.2144(4) 0.2393(6) 0.7198(7) 0.025(5) Uiso 0.50 1 d PGD A 1
C25 C 0.1803(3) 0.1889(8) 0.7171(7) 0.021(4) Uiso 0.50 1 d PGD A 1
C26 C 0.1870(3) 0.1171(7) 0.7573(7) 0.018(4) Uiso 0.50 1 d PGD A 1
C21' C 0.2369(5) 0.0845(7) 0.8038(7) 0.020(5) Uiso 0.50 1 d PGD A 2
C22' C 0.2653(4) 0.1478(8) 0.8325(6) 0.017(4) Uiso 0.50 1 d PGD A 2
C23' C 0.2641(4) 0.2184(7) 0.7923(7) 0.021(5) Uiso 0.50 1 d PGD A 2
C24' C 0.2346(4) 0.2256(7) 0.7234(7) 0.022(4) Uiso 0.50 1 d PGD A 2
C25' C 0.2062(4) 0.1623(8) 0.6947(6) 0.029(5) Uiso 0.50 1 d PGD A 2
C26' C 0.2074(4) 0.0917(7) 0.7349(7) 0.028(5) Uiso 0.50 1 d PGD A 2
C27 C 0.1939(4) 0.0000 0.8915(8) 0.018(3) Uani 1 2 d SD . 3
C28 C 0.1641(6) 0.0639(12) 0.8713(12) 0.029(5) Uani 0.50 1 d PD . 3
C29 C 0.1312(6) 0.0634(14) 0.9019(12) 0.035(6) Uani 0.50 1 d PD . 3
C30 C 0.1275(5) 0.0000 0.9471(9) 0.034(4) Uani 1 2 d SD . 3
C28' C 0.1911(6) 0.0604(13) 0.9401(11) 0.023(4) Uiso 0.50 1 d PD . 4
C29' C 0.1573(7) 0.0616(14) 0.9665(13) 0.031(5) Uiso 0.50 1 d PD . 4
C31 C 0.4941(4) 0.0899(7) 1.2220(7) 0.015(4) Uani 0.50 1 d PGD B 5
C36 C 0.5307(3) 0.1205(8) 1.2120(8) 0.020(5) Uiso 0.50 1 d PGD B 5
C35 C 0.5286(4) 0.1908(9) 1.1710(9) 0.024(6) Uiso 0.50 1 d PGD B 5
C34 C 0.4900(5) 0.2304(7) 1.1400(8) 0.028(5) Uani 0.50 1 d PGD B 5
C33 C 0.4534(4) 0.1997(7) 1.1499(7) 0.023(5) Uani 0.50 1 d PGD B 5
C32 C 0.4554(3) 0.1295(7) 1.1909(7) 0.019(4) Uani 0.50 1 d PGD B 5
C31' C 0.5014(4) 0.0836(6) 1.2027(6) 0.010(5) Uiso 0.50 1 d PGD B 6
C32' C 0.4781(4) 0.0742(6) 1.1299(6) 0.015(4) Uani 0.50 1 d PGD B 6
C33' C 0.4782(4) 0.1358(8) 1.0811(5) 0.025(5) Uani 0.50 1 d PGD B 6
C34' C 0.5015(4) 0.2069(7) 1.1050(6) 0.020(4) Uani 0.50 1 d PGD B 6
C36' C 0.5248(4) 0.2163(7) 1.1778(7) 0.021(5) Uani 0.50 1 d PGD B 6
C35' C 0.5247(4) 0.1547(8) 1.2266(5) 0.015(4) Uani 0.50 1 d PGD B 6
C49 C 0.6210(4) 0.0000 1.3536(8) 0.024(3) Uani 1 2 d S . 6
C50 C 0.6352(3) -0.0740(7) 1.3349(6) 0.028(3) Uani 1 1 d . . 6
H50 H 0.6260 -0.1234 1.3482 0.034 Uiso 1 1 calc R . 6
C51 C 0.6637(3) -0.0731(7) 1.2955(6) 0.033(3) Uani 1 1 d . . 6
H51 H 0.6732 -0.1221 1.2821 0.040 Uiso 1 1 calc R . 6
C52 C 0.6772(5) 0.0000 1.2770(9) 0.034(4) Uani 1 2 d S . 6
H52 H 0.6962 0.0000 1.2512 0.041 Uiso 1 2 calc SR . 6
O51 O 0.3261(5) 0.5000 0.8526(9) 0.078(5) Uani 1 2 d S . 6
C82 C 0.3013(4) 0.4269(8) 0.8511(9) 0.058(5) Uani 1 1 d . . 6
C80 C 0.2562(5) 0.4555(13) 0.8290(8) 0.097(9) Uani 1 1 d . . 6
C17 C 0.4433(3) 0.0313(7) 0.9324(7) 0.022(4) Uiso 0.50 1 d PGD . 7
C18 C 0.4357(3) 0.0845(7) 0.9821(7) 0.021(4) Uiso 0.50 1 d PGD . 7
C20 C 0.3987(4) 0.0773(7) 0.9995(6) 0.017(4) Uiso 0.50 1 d PGD . 7
C18' C 0.3692(3) 0.0169(7) 0.9672(6) 0.015(4) Uiso 0.50 1 d PGD . 7
C19 C 0.3768(3) -0.0364(6) 0.9175(6) 0.020(4) Uiso 0.50 1 d PGD . 7
C19' C 0.4138(4) -0.0292(7) 0.9001(7) 0.026(5) Uiso 0.50 1 d PGD . 7
C42' C 0.4216(4) 0.0905(6) 1.2524(7) 0.024(5) Uani 0.50 1 d PGD . 8
C41' C 0.3846(4) 0.1038(7) 1.2691(8) 0.027(5) Uani 0.50 1 d PGD . 8
C40' C 0.3737(4) 0.0508(9) 1.3156(8) 0.029(5) Uani 0.50 1 d PGD . 8
C39' C 0.3998(4) -0.0155(8) 1.3455(7) 0.027(7) Uani 0.50 1 d PGD . 8
C37' C 0.4367(4) -0.0287(6) 1.3288(7) 0.020(5) Uani 0.50 1 d PGD . 8
C38' C 0.4476(3) 0.0243(6) 1.2823(7) 0.011(4) Uiso 0.50 1 d PGD . 8
C43 C 0.5878(3) -0.0885(6) 1.4521(5) 0.022(2) Uani 1 1 d . B 8
C48 C 0.6281(3) -0.1096(6) 1.4992(5) 0.021(2) Uani 1 1 d . B 8
H48 H 0.6517 -0.0792 1.4993 0.025 Uiso 1 1 calc R B 8
C44 C 0.5532(4) -0.1358(8) 1.4520(6) 0.036(3) Uani 1 1 d . B 8
H44 H 0.5262 -0.1231 1.4207 0.043 Uiso 1 1 calc R B 8
C47 C 0.6328(4) -0.1747(6) 1.5451(6) 0.026(2) Uani 1 1 d . B 8
H47 H 0.6596 -0.1879 1.5766 0.031 Uiso 1 1 calc R B 8
C46 C 0.5980(4) -0.2213(7) 1.5449(6) 0.030(3) Uani 1 1 d . B 8
H46 H 0.6015 -0.2654 1.5763 0.036 Uiso 1 1 calc R B 8
C45 C 0.5587(4) -0.2020(8) 1.4985(7) 0.040(3) Uani 1 1 d . B 8
H45 H 0.5353 -0.2335 1.4981 0.048 Uiso 1 1 calc R B 8
O60 O 0.7333(9) 0.521(3) 0.5417(17) 0.174(17) Uiso 0.50 1 d PD . -1
C90 C 0.7683(8) 0.5489(14) 0.5196(14) 0.043(6) Uiso 0.50 1 d PD . .
C92 C 0.7643(10) 0.6444(17) 0.5123(19) 0.073(10) Uiso 0.50 1 d PD . .
C93 C 0.7346(11) 0.691(2) 0.538(2) 0.087(11) Uiso 0.50 1 d PD . .
C94 C 0.726(2) 0.607(3) 0.561(4) 0.19(3) Uiso 0.50 1 d PD . .
C96 C 0.5086(9) 0.5723(15) 0.4762(14) 0.133(9) Uiso 1 1 d . . .
C95 C 0.4983(7) 0.5000 0.4349(11) 0.053(5) Uiso 1 2 d S . .
C16 C 0.3034(4) 0.1605(8) 1.0296(5) 0.021(4) Uiso 0.50 1 d PGD . 9
C11 C 0.3206(4) 0.0840(7) 1.0531(6) 0.021(6) Uiso 0.50 1 d PGD . 9
C12 C 0.3399(4) 0.0691(6) 1.1265(7) 0.018(4) Uiso 0.50 1 d PGD . 9
C14 C 0.3418(4) 0.1307(8) 1.1763(5) 0.022(4) Uiso 0.50 1 d PGD . 9
C13 C 0.3246(5) 0.2073(6) 1.1528(6) 0.022(4) Uiso 0.50 1 d PGD . 9
C15 C 0.3053(4) 0.2222(6) 1.0795(7) 0.020(5) Uiso 0.50 1 d PGD . 9
C11' C 0.3199(6) 0.0892(11) 1.0325(13) 0.014(4) Uiso 0.50 1 d PD . 10
C16' C 0.2817(6) 0.1157(12) 1.0382(11) 0.025(5) Uiso 0.50 1 d PD . 10
C12' C 0.3571(6) 0.1358(11) 1.0599(11) 0.022(4) Uiso 0.50 1 d PD . 10
C13' C 0.3548(7) 0.2079(13) 1.0975(13) 0.036(6) Uiso 0.50 1 d PD . 10
C15' C 0.2806(7) 0.1873(13) 1.0766(12) 0.034(5) Uiso 0.50 1 d PD . 10
C14' C 0.3170(7) 0.2315(13) 1.1066(14) 0.028(5) Uiso 0.50 1 d PD . 10

loop_
_atom_site_aniso_label
_atom_site_aniso_U_11
_atom_site_aniso_U_22
_atom_site_aniso_U_33
_atom_site_aniso_U_23
_atom_site_aniso_U_13
_atom_site_aniso_U_12
Co1 0.0114(9) 0.0207(10) 0.0122(10) 0.000 0.0042(8) 0.000
Co2 0.0137(7) 0.0263(7) 0.0121(7) -0.0017(6) 0.0049(6) -0.0006(6)
P1 0.0146(18) 0.0252(19) 0.0129(19) 0.000 0.0052(16) 0.000
P2 0.0146(18) 0.0246(19) 0.0139(19) 0.000 0.0039(16) 0.000
P3 0.0130(18) 0.031(2) 0.0144(19) 0.000 0.0041(16) 0.000
P4 0.0136(19) 0.041(2) 0.015(2) 0.000 0.0065(17) 0.000
O1 0.015(5) 0.024(5) 0.010(5) 0.000 0.001(4) 0.000
O2 0.069(6) 0.033(5) 0.016(4) 0.004(4) 0.004(4) -0.018(4)
O3 0.053(5) 0.036(5) 0.023(4) 0.004(4) 0.000(4) -0.027(4)
O4 0.018(4) 0.039(5) 0.039(5) -0.003(4) 0.009(4) 0.004(3)
O5 0.031(5) 0.069(6) 0.033(5) -0.017(5) 0.014(4) 0.009(4)
O6 0.018(4) 0.050(5) 0.037(5) -0.001(4) 0.008(4) -0.010(4)
O7 0.049(5) 0.046(5) 0.016(4) -0.012(4) 0.013(4) -0.016(4)
O8 0.017(4) 0.037(4) 0.027(4) -0.010(4) 0.009(3) -0.007(3)
O9 0.033(4) 0.036(4) 0.027(4) -0.012(4) 0.018(4) -0.003(3)
O10 0.021(4) 0.029(4) 0.024(4) -0.008(3) 0.003(3) -0.002(3)
N1 0.012(4) 0.018(4) 0.013(4) -0.001(3) 0.002(4) 0.000(3)
N2 0.013(4) 0.023(4) 0.011(4) -0.001(3) 0.000(4) 0.001(3)
N3 0.014(4) 0.018(4) 0.015(4) -0.002(3) 0.005(4) -0.001(3)
N4 0.015(4) 0.032(5) 0.013(4) -0.006(4) 0.004(4) 0.000(4)
N5 0.018(4) 0.022(4) 0.017(4) -0.001(3) 0.010(4) -0.002(3)
N6 0.014(4) 0.031(5) 0.017(4) -0.002(4) 0.007(4) -0.002(4)
N7 0.042(6) 0.020(5) 0.021(5) 0.001(4) 0.006(5) -0.005(4)
N8 0.024(5) 0.033(5) 0.023(5) 0.002(4) 0.011(5) 0.006(4)
N9 0.017(7) 0.044(8) 0.022(7) 0.000 0.007(6) 0.000
N10 0.021(7) 0.053(9) 0.012(7) 0.000 0.006(6) 0.000
N11 0.019(5) 0.033(5) 0.019(5) -0.001(4) 0.006(4) 0.003(4)
N12 0.014(6) 0.020(6) 0.017(6) 0.000 0.005(5) 0.000
N13 0.013(7) 0.123(15) 0.019(8) 0.000 0.003(6) 0.000
N14 0.014(7) 0.083(11) 0.014(7) 0.000 0.003(6) 0.000
C1 0.018(5) 0.011(4) 0.014(5) 0.000(4) 0.004(4) 0.003(4)
C2 0.020(5) 0.013(5) 0.016(5) 0.006(4) 0.006(5) 0.003(4)
C3 0.015(5) 0.013(5) 0.017(5) -0.002(4) 0.005(4) 0.004(4)
C4 0.010(5) 0.023(5) 0.017(5) 0.004(4) 0.002(4) 0.000(4)
C5 0.013(5) 0.028(5) 0.020(5) 0.003(5) 0.007(5) 0.003(4)
C6 0.019(5) 0.034(6) 0.017(6) -0.002(5) 0.006(5) 0.003(4)
C7 0.010(5) 0.029(5) 0.015(5) -0.002(4) 0.003(4) -0.004(4)
C8 0.010(7) 0.036(8) 0.015(8) 0.000 0.005(6) 0.000
C9 0.014(5) 0.041(6) 0.015(5) -0.007(5) 0.005(5) -0.002(5)
C10 0.013(7) 0.044(9) 0.013(8) 0.000 0.005(6) 0.000
C27 0.021(7) 0.015(7) 0.023(8) 0.000 0.013(7) 0.000
C28 0.021(11) 0.030(11) 0.030(13) -0.019(10) 0.001(11) 0.001(9)
C29 0.013(11) 0.062(16) 0.030(14) -0.024(13) 0.006(11) 0.002(11)
C30 0.024(9) 0.059(11) 0.019(9) 0.000 0.006(8) 0.000
C31 0.015(10) 0.023(11) 0.009(10) 0.005(8) 0.007(9) 0.004(8)
C34 0.046(15) 0.009(10) 0.030(13) -0.005(9) 0.016(13) -0.004(10)
C33 0.036(13) 0.015(10) 0.017(11) -0.003(8) 0.007(10) 0.000(9)
C32 0.025(11) 0.019(10) 0.013(10) -0.004(8) 0.005(9) -0.002(8)
C32' 0.021(10) 0.013(9) 0.014(10) -0.003(8) 0.010(9) 0.002(8)
C33' 0.033(12) 0.022(11) 0.027(12) 0.000(9) 0.020(11) -0.005(9)
C34' 0.020(11) 0.016(10) 0.028(12) -0.008(9) 0.012(10) -0.001(8)
C36' 0.034(14) 0.014(11) 0.021(13) 0.000(10) 0.016(11) 0.003(10)
C35' 0.012(9) 0.011(9) 0.019(11) -0.008(8) 0.002(9) 0.000(8)
C49 0.011(7) 0.046(9) 0.014(8) 0.000 0.004(6) 0.000
C50 0.023(6) 0.040(7) 0.022(6) 0.000(5) 0.009(5) -0.001(5)
C51 0.025(6) 0.043(7) 0.036(7) -0.007(6) 0.017(6) 0.003(5)
C52 0.024(9) 0.050(10) 0.035(10) 0.000 0.019(8) 0.000
O51 0.089(12) 0.060(10) 0.100(13) 0.000 0.053(11) 0.000
C82 0.025(7) 0.033(7) 0.088(12) 0.035(8) -0.021(7) -0.019(5)
C80 0.044(8) 0.21(3) 0.047(9) -0.033(11) 0.028(8) -0.060(11)
C42' 0.025(11) 0.020(10) 0.027(12) -0.004(9) 0.009(10) -0.002(9)
C41' 0.029(12) 0.025(11) 0.032(13) -0.013(10) 0.018(11) -0.007(9)
C40' 0.022(12) 0.039(14) 0.028(13) -0.009(11) 0.012(11) -0.007(10)
C39' 0.022(10) 0.03(2) 0.024(10) -0.003(10) 0.007(9) 0.001(10)
C37' 0.013(9) 0.023(10) 0.025(11) -0.001(8) 0.006(9) -0.012(7)
C43 0.017(5) 0.036(6) 0.014(5) -0.009(5) 0.007(5) -0.008(4)
C48 0.022(5) 0.021(5) 0.020(5) -0.007(4) 0.008(5) -0.006(4)
C44 0.020(6) 0.061(8) 0.024(6) 0.003(6) 0.004(5) -0.012(6)
C47 0.033(6) 0.024(6) 0.021(6) -0.005(5) 0.009(5) -0.003(5)
C46 0.047(7) 0.023(6) 0.028(6) -0.010(5) 0.025(6) -0.013(5)
C45 0.032(7) 0.060(8) 0.036(7) -0.012(7) 0.022(6) -0.023(6)

loop_
_atom_type_symbol
_atom_type_description
_atom_type_scat_dispersion_real
_atom_type_scat_dispersion_imag
_atom_type_scat_source
C C 0.0033 0.0016 'International Tables Vol C Tables 4.2.6.8 and 6.1.1.4'
H H 0.0000 0.0000 'International Tables Vol C Tables 4.2.6.8 and 6.1.1.4'
Co Co 0.3494 0.9721 'International Tables Vol C Tables 4.2.6.8 and 6.1.1.4'
N N 0.0061 0.0033 'International Tables Vol C Tables 4.2.6.8 and 6.1.1.4'
O O 0.0106 0.0060 'International Tables Vol C Tables 4.2.6.8 and 6.1.1.4'
P P 0.1023 0.0942 'International Tables Vol C Tables 4.2.6.8 and 6.1.1.4'

loop_
_geom_angle_atom_site_label_1
_geom_angle_atom_site_label_2
_geom_angle_atom_site_label_3
_geom_angle
_geom_angle_site_symmetry_1
_geom_angle_site_symmetry_3
_geom_angle_publ_flag
O1 Co1 N12 179.6(4) . . ?
O1 Co1 N3 84.4(3) . . ?
N12 Co1 N3 95.9(3) . . ?
O1 Co1 N3 84.4(3) . 6_565 ?
N12 Co1 N3 95.9(3) . 6_565 ?
N3 Co1 N3 90.7(4) . 6_565 ?
O1 Co1 N1 84.4(3) . 6_565 ?
N12 Co1 N1 95.4(3) . 6_565 ?
N3 Co1 N1 168.7(4) . 6_565 ?
N3 Co1 N1 87.1(3) 6_565 6_565 ?
O1 Co1 N1 84.4(3) . . ?
N12 Co1 N1 95.4(3) . . ?
N3 Co1 N1 87.1(3) . . ?
N3 Co1 N1 168.7(4) 6_565 . ?
N1 Co1 N1 93.0(4) 6_565 . ?
O1 Co2 N11 178.4(4) . . ?
O1 Co2 N6 85.0(4) . . ?
N11 Co2 N6 96.6(4) . . ?
O1 Co2 N2 84.0(4) . . ?
N11 Co2 N2 94.4(3) . . ?
N6 Co2 N2 169.0(3) . . ?
O1 Co2 N5 84.6(3) . . ?
N11 Co2 N5 95.6(3) . . ?
N6 Co2 N5 85.7(3) . . ?
N2 Co2 N5 92.4(3) . . ?
O1 Co2 N4 84.2(4) . . ?
N11 Co2 N4 95.7(3) . . ?
N6 Co2 N4 91.6(3) . . ?
N2 Co2 N4 88.1(3) . . ?
N5 Co2 N4 168.6(3) . . ?
N13 P1 C11' 108.5(7) . . ?
N13 P1 C11' 108.5(7) . 6 ?
C11' P1 C11' 117.4(16) . 6 ?
N13 P1 C18' 109.6(6) . 6 ?
C11' P1 C18' 113.9(7) . 6 ?
C11' P1 C18' 98.4(7) 6 6 ?
N13 P1 C18' 109.6(6) . . ?
C11' P1 C18' 98.4(7) . . ?
C11' P1 C18' 113.9(7) 6 . ?
C18' P1 C18' 17.4(7) 6 . ?
N13 P1 C11 115.4(5) . . ?
C11' P1 C11 11.8(9) . . ?
C11' P1 C11 105.7(9) 6 . ?
C18' P1 C11 117.4(6) 6 . ?
C18' P1 C11 103.8(6) . . ?
N13 P1 C11 115.4(10) . 6 ?
C11' P1 C11 105.7(11) . 6 ?
C11' P1 C11 11.8(11) 6 6 ?
C18' P1 C11 103.8(10) 6 6 ?
C18' P1 C11 117.4(11) . 6 ?
C11 P1 C11 93.9(12) . 6 ?
N13 P2 C21' 106.5(5) . 6 ?
N13 P2 C21' 106.5(5) . . ?
C21' P2 C21' 106.0(10) 6 . ?
N13 P2 C27 114.2(7) . . ?
C21' P2 C27 111.6(6) 6 . ?
C21' P2 C27 111.6(6) . . ?
N13 P2 C21 112.8(5) . 6 ?
C21' P2 C21 9.5(7) 6 6 ?
C21' P2 C21 109.7(5) . 6 ?
C27 P2 C21 102.2(5) . 6 ?
N13 P2 C21 112.8(5) . . ?
C21' P2 C21 109.7(5) 6 . ?
C21' P2 C21 9.5(7) . . ?
C27 P2 C21 102.2(5) . . ?
C21 P2 C21 111.9(8) 6 . ?
N14 P3 C31 112.2(5) . 6 ?
N14 P3 C31 112.2(5) . . ?
C31 P3 C31 119.4(10) 6 . ?
N14 P3 C38' 109.7(6) . . ?
C31 P3 C38' 111.4(6) 6 . ?
C31 P3 C38' 89.4(6) . . ?
N14 P3 C38' 109.7(6) . 6 ?
C31 P3 C38' 89.4(6) 6 6 ?
C31 P3 C38' 111.4(6) . 6 ?
C38' P3 C38' 25.1(7) . 6 ?
N14 P3 C31' 114.1(5) . 6 ?
C31 P3 C31' 15.5(5) 6 6 ?
C31 P3 C31' 106.3(7) . 6 ?
C38' P3 C31' 122.1(6) . 6 ?
C38' P3 C31' 102.6(6) 6 6 ?
N14 P3 C31' 114.1(5) . . ?
C31 P3 C31' 106.3(7) 6 . ?
C31 P3 C31' 15.5(5) . . ?
C38' P3 C31' 102.6(5) . . ?
C38' P3 C31' 122.1(6) 6 . ?
C31' P3 C31' 92.2(8) 6 . ?
N14 P4 C43 109.5(4) . 6 ?
N14 P4 C43 109.5(4) . . ?
C43 P4 C43 107.5(6) 6 . ?
N14 P4 C49 113.9(7) . . ?
C43 P4 C49 108.1(4) 6 . ?
C43 P4 C49 108.1(4) . . ?
Co2 O1 Co2 120.1(5) . 6_565 ?
Co2 O1 Co1 119.9(3) . . ?
Co2 O1 Co1 119.9(3) 6_565 . ?
C1 N1 N2 108.5(7) . . ?
C1 N1 Co1 135.1(7) . . ?
N2 N1 Co1 116.4(6) . . ?
C3 N2 N1 108.7(8) . . ?
C3 N2 Co2 134.9(7) . . ?
N1 N2 Co2 116.4(6) . . ?
C4 N3 N4 108.6(7) . . ?
C4 N3 Co1 134.0(7) . . ?
N4 N3 Co1 117.0(6) . . ?
C6 N4 N3 108.3(8) . . ?
C6 N4 Co2 135.6(7) . . ?
N3 N4 Co2 115.8(6) . . ?
C7 N5 N5 108.6(6) . 6_565 ?
C7 N5 Co2 135.2(7) . . ?
N5 N5 Co2 116.1(2) 6_565 . ?
C9 N6 N6 108.3(6) . 6_565 ?
C9 N6 Co2 135.3(8) . . ?
N6 N6 Co2 116.3(2) 6_565 . ?
O3 N7 O2 123.7(9) . . ?
O3 N7 C2 117.8(9) . . ?
O2 N7 C2 118.5(9) . . ?
O5 N8 O4 123.6(8) . . ?
O5 N8 C5 118.2(9) . . ?
O4 N8 C5 118.2(9) . . ?
O6 N9 O6 123.4(12) . 6_565 ?
O6 N9 C8 118.3(6) . . ?
O6 N9 C8 118.3(6) 6_565 . ?
O7 N10 O7 122.9(12) . 6_565 ?
O7 N10 C10 118.5(6) . . ?
O7 N10 C10 118.5(6) 6_565 . ?
O9 N11 O8 119.7(9) . . ?
O9 N11 Co2 119.6(7) . . ?
O8 N11 Co2 120.7(6) . . ?
O10 N12 O10 119.9(12) 6_565 . ?
O10 N12 Co1 120.0(6) 6_565 . ?
O10 N12 Co1 120.0(6) . . ?
P2 N13 P1 167.4(9) . . ?
P3 N14 P4 159.9(9) . . ?
N1 C1 C2 107.3(8) . . ?
N1 C1 H1 126.3 . . ?
C2 C1 H1 126.3 . . ?
C3 C2 C1 106.8(8) . . ?
C3 C2 N7 126.5(9) . . ?
C1 C2 N7 126.6(9) . . ?
N2 C3 C2 108.7(8) . . ?
N2 C3 H3 125.7 . . ?
C2 C3 H3 125.7 . . ?
N3 C4 C5 108.2(8) . . ?
N3 C4 H4 125.9 . . ?
C5 C4 H4 125.9 . . ?
C6 C5 C4 106.2(8) . . ?
C6 C5 N8 127.1(10) . . ?
C4 C5 N8 126.6(9) . . ?
N4 C6 C5 108.7(9) . . ?
N4 C6 H6 125.6 . . ?
C5 C6 H6 125.6 . . ?
N5 C7 C8 107.4(9) . . ?
N5 C7 H7 126.3 . . ?
C8 C7 H7 126.3 . . ?
C7 C8 C7 107.9(11) . 6_565 ?
C7 C8 N9 126.1(6) . . ?
C7 C8 N9 126.1(6) 6_565 . ?
N6 C9 C10 108.1(10) . . ?
N6 C9 H9 126.0 . . ?
C10 C9 H9 126.0 . . ?
C9 C10 C9 107.1(12) 6_565 . ?
C9 C10 N10 126.4(6) 6_565 . ?
C9 C10 N10 126.4(6) . . ?
C22 C21 C26 120.0 . . ?
C22 C21 P2 118.9(7) . . ?
C26 C21 P2 121.1(7) . . ?
C23 C22 C21 120.0 . . ?
C24 C23 C22 120.0 . . ?
C23 C24 C25 120.0 . . ?
C24 C25 C26 120.0 . . ?
C25 C26 C21 120.0 . . ?
C22' C21' C26' 120.0 . . ?
C22' C21' P2 118.2(8) . . ?
C26' C21' P2 121.7(8) . . ?
C23' C22' C21' 120.0 . . ?
C22' C23' C24' 120.0 . . ?
C23' C24' C25' 120.0 . . ?
C26' C25' C24' 120.0 . . ?
C25' C26' C21' 120.0 . . ?
C28 C27 C28 96.0(19) . 6 ?
C28 C27 P2 118.8(10) . . ?
C28 C27 P2 118.8(10) 6 . ?
C27 C28 C29 116.8(19) . . ?
C30 C29 C28 121.2(19) . . ?
C29 C30 C29 95.9(19) 6 . ?
C29' C28' C28' 90.8(13) . 6 ?
C28' C29' C29' 89.2(13) . 6 ?
C36 C31 C32 120.0 . . ?
C36 C31 P3 118.3(8) . . ?
C32 C31 P3 121.5(8) . . ?
C31 C36 C35 120.0 . . ?
C34 C35 C36 120.0 . . ?
C35 C34 C33 120.0 . . ?
C32 C33 C34 120.0 . . ?
C33 C32 C31 120.0 . . ?
C32' C31' C35' 120.0 . . ?
C32' C31' P3 117.9(7) . . ?
C35' C31' P3 122.0(7) . . ?
C31' C32' C33' 120.0 . . ?
C32' C33' C34' 120.0 . . ?
C36' C34' C33' 120.0 . . ?
C34' C36' C35' 120.0 . . ?
C36' C35' C31' 120.0 . . ?
C50 C49 C50 120.7(12) 6 . ?
C50 C49 P4 119.5(6) 6 . ?
C50 C49 P4 119.5(6) . . ?
C49 C50 C51 119.1(10) . . ?
C49 C50 H50 120.5 . . ?
C51 C50 H50 120.5 . . ?
C52 C51 C50 119.7(11) . . ?
C52 C51 H51 120.1 . . ?
C50 C51 H51 120.1 . . ?
C51 C52 C51 121.8(13) 6 . ?
C51 C52 H52 119.1 6 . ?
C51 C52 H52 119.1 . . ?
C82 O51 C82 111.2(15) 6_565 . ?
O51 C82 C80 105.1(12) . . ?
C80 C80 C82 108.2(9) 6_565 . ?
C19' C17 C17 88.0(13) 6 6 ?
C19' C17 C18 95.8(8) 6 . ?
C17 C17 C18 128.7(4) 6 . ?
C19' C17 C19' 43.3(13) 6 . ?
C17 C17 C19' 44.7(4) 6 . ?
C18 C17 C19' 120.0 . . ?
C20 C18 C17 120.0 . . ?
C20 C18 C19' 92.60(9) . 6 ?
C17 C18 C19' 33.2(3) . 6 ?
C18 C20 C18' 120.0 . . ?
C18 C20 C19 86.56(8) . 6 ?
C18' C20 C19 42.1(5) . 6 ?
C18 C20 C18' 114.0(2) . 6 ?
C18' C20 C18' 12.3(4) . 6 ?
C19 C20 C18' 46.6(5) 6 6 ?
C18' C18' C19 106.4(10) 6 6 ?
C18' C18' C20 135.3 6 . ?
C19 C18' C20 82.4(7) 6 . ?
C18' C18' C19 51.3 6 . ?
C19 C18' C19 55.1(10) 6 . ?
C20 C18' C19 120.0 . . ?
C18' C18' P1 81.3(7) 6 . ?
C19 C18' P1 134.6(8) 6 . ?
C20 C18' P1 123.8(6) . . ?
C19 C18' P1 116.2(6) . . ?
C18' C18' C20 32.4(4) 6 6 ?
C19 C18' C20 106.8(8) 6 6 ?
C20 C18' C20 102.8(4) . 6 ?
C19 C18' C20 60.92(17) . 6 ?
P1 C18' C20 102.3(9) . 6 ?
C18' C19 C19 73.6(11) 6 6 ?
C18' C19 C19' 131.0(4) 6 . ?
C19 C19 C19' 85.2 6 . ?
C18' C19 C18' 22.4(11) 6 . ?
C19 C19 C18' 51.3 6 . ?
C19' C19 C18' 120.0 . . ?
C18' C19 C20 55.5(5) 6 6 ?
C19 C19 C20 113.6(7) 6 6 ?
C19' C19 C20 97.3 . 6 ?
C18' C19 C20 72.5(6) . 6 ?
C18' C19 C19' 111.6(10) 6 6 ?
C19 C19 C19' 52.3(6) 6 6 ?
C19' C19 C19' 32.9(6) . 6 ?
C18' C19 C19' 93.2(5) . 6 ?
C20 C19 C19' 108.6(4) 6 6 ?
C19' C19' C17 92.0(14) 6 6 ?
C19' C19' C19 94.8 6 . ?
C17 C19' C19 128.4(5) 6 . ?
C19' C19' C17 44.7 6 . ?
C17 C19' C17 47.3(14) 6 . ?
C19 C19' C17 120.0 . . ?
C19' C19' C19 52.3(6) 6 6 ?
C17 C19' C19 121.1(9) 6 6 ?
C19 C19' C19 42.6(6) . 6 ?
C17 C19' C19 85.1(5) . 6 ?
C19' C19' C18 120.5(6) 6 6 ?
C17 C19' C18 51.0(10) 6 6 ?
C19 C19' C18 82.5 . 6 ?
C17 C19' C18 86.0(5) . 6 ?
C19 C19' C18 103.9(4) 6 6 ?
C41' C42' C38' 120.0 . . ?
C41' C42' C37' 85.18(15) . 6 ?
C38' C42' C37' 38.8(4) . 6 ?
C42' C41' C40' 120.0 . . ?
C42' C41' C39' 92.23(14) . 6 ?
C40' C41' C39' 28.8 . 6 ?
C39' C40' C39' 17.7(12) 6 . ?
C39' C40' C41' 111.3(7) 6 . ?
C39' C40' C41' 120.0 . . ?
C39' C40' C40' 56.5(12) 6 6 ?
C39' C40' C40' 38.9 . 6 ?
C41' C40' C40' 128.5 . 6 ?
C39' C39' C40' 123.5(13) 6 6 ?
C39' C39' C40' 38.9 6 . ?
C40' C39' C40' 84.6(13) 6 . ?
C39' C39' C37' 99.0 6 . ?
C40' C39' C37' 114.7(7) 6 . ?
C40' C39' C37' 120.0 . . ?
C39' C39' C37' 62.3(7) 6 6 ?
C40' C39' C37' 135.1(2) 6 6 ?
C40' C39' C37' 88.7(6) . 6 ?
C37' C39' C37' 36.7(7) . 6 ?
C39' C39' C41' 135.6(5) 6 6 ?
C40' C39' C41' 39.9(7) 6 6 ?
C40' C39' C41' 105.9(4) . 6 ?
C37' C39' C41' 74.8 . 6 ?
C37' C39' C41' 101.4(5) 6 6 ?
C37' C37' C38' 86.2(11) 6 6 ?
C37' C37' C39' 81.0 6 . ?
C38' C37' C39' 138.7(4) 6 . ?
C37' C37' C38' 51.5 6 . ?
C38' C37' C38' 34.7(11) 6 . ?
C39' C37' C38' 120.0 . . ?
C37' C37' C39' 62.3(9) 6 6 ?
C38' C37' C39' 130.6(9) 6 6 ?
C39' C37' C39' 18.8(9) . 6 ?
C38' C37' C39' 104.2(7) . 6 ?
C37' C37' C42' 125.5(9) 6 6 ?
C38' C37' C42' 53.1(6) 6 6 ?
C39' C37' C42' 105.4(7) . 6 ?
C38' C37' C42' 82.0(9) . 6 ?
C39' C37' C42' 115.3(7) 6 6 ?
C38' C38' C37' 93.8(11) 6 6 ?
C38' C38' C37' 51.5 6 . ?
C37' C38' C37' 42.4(11) 6 . ?
C38' C38' C42' 141.1 6 . ?
C37' C38' C42' 88.1(9) 6 . ?
C37' C38' C42' 120.0 . . ?
C38' C38' P3 77.4(6) 6 . ?
C37' C38' P3 136.2(8) 6 . ?
C37' C38' P3 114.8(6) . . ?
C42' C38' P3 125.2(6) . . ?
C44 C43 C48 118.7(10) . . ?
C44 C43 P4 120.2(9) . . ?
C48 C43 P4 121.1(7) . . ?
C47 C48 C43 120.2(9) . . ?
C47 C48 H48 119.9 . . ?
C43 C48 H48 119.9 . . ?
C45 C44 C43 120.2(11) . . ?
C45 C44 H44 119.9 . . ?
C43 C44 H44 119.9 . . ?
C48 C47 C46 120.7(11) . . ?
C48 C47 H47 119.7 . . ?
C46 C47 H47 119.7 . . ?
C45 C46 C47 119.7(11) . . ?
C45 C46 H46 120.2 . . ?
C47 C46 H46 120.2 . . ?
C46 C45 C44 120.5(10) . . ?
C46 C45 H45 119.7 . . ?
C44 C45 H45 119.7 . . ?
C90 O60 C94 90(4) . . ?
C90 O60 C90 58(2) . 6_565 ?
C94 O60 C90 147(4) . 6_565 ?
O60 C90 C92 107(3) . . ?
O60 C90 C90 72(2) . 6_565 ?
C92 C90 C90 174.1(17) . 6_565 ?
O60 C90 O60 21(3) . 6_565 ?
C92 C90 O60 128(2) . 6_565 ?
C90 C90 O60 50.2(13) 6_565 6_565 ?
C93 C92 C90 122(3) . . ?
C93 C92 C94 50.6(19) . . ?
C90 C92 C94 72(2) . . ?
C92 C93 C94 81(3) . . ?
O60 C94 C93 135(5) . . ?
O60 C94 C92 88(4) . . ?
C93 C94 C92 48(2) . . ?
C96 C96 C95 110.1(19) 2_656 . ?
C96 C95 C96 114(3) . 6_565 ?
C11 C16 C15 120.0 . . ?
C16 C11 C12 120.0 . . ?
C16 C11 P1 121.6(7) . . ?
C12 C11 P1 118.4(7) . . ?
C14 C12 C11 120.0 . . ?
C13 C14 C12 120.0 . . ?
C14 C13 C15 120.0 . . ?
C13 C15 C16 120.0 . . ?
C16' C11' C12' 121.4(17) . . ?
C16' C11' P1 118.4(14) . . ?
C12' C11' P1 120.2(14) . . ?
C11' C16' C15' 119.6(19) . . ?
C11' C12' C13' 117.5(17) . . ?
C14' C13' C12' 121(2) . . ?
C14' C15' C16' 120(2) . . ?
C15' C14' C13' 121(2) . . ?

loop_
_geom_bond_atom_site_label_1
_geom_bond_atom_site_label_2
_geom_bond_distance
_geom_bond_site_symmetry_2
_geom_bond_publ_flag
Co1 O1 1.790(9) . ?
Co1 N12 1.912(12) . ?
Co1 N3 1.926(7) . ?
Co1 N3 1.926(7) 6_565 ?
Co1 N1 1.928(7) 6_565 ?
Co1 N1 1.928(8) . ?
Co2 O1 1.788(5) . ?
Co2 N11 1.915(9) . ?
Co2 N6 1.931(8) . ?
Co2 N2 1.932(8) . ?
Co2 N5 1.934(8) . ?
Co2 N4 1.941(8) . ?
P1 N13 1.547(14) . ?
P1 C11' 1.705(19) . ?
P1 C11' 1.705(19) 6 ?
P1 C18' 1.819(9) 6 ?
P1 C18' 1.819(8) . ?
P1 C11 1.877(9) . ?
P1 C11 1.877(15) 6 ?
P2 N13 1.546(14) . ?
P2 C21' 1.728(9) 6 ?
P2 C21' 1.728(9) . ?
P2 C27 1.804(13) . ?
P2 C21 1.887(9) 6 ?
P2 C21 1.887(9) . ?
P3 N14 1.550(13) . ?
P3 C31 1.700(9) 6 ?
P3 C31 1.700(9) . ?
P3 C38' 1.824(8) . ?
P3 C38' 1.824(10) 6 ?
P3 C31' 1.896(9) 6 ?
P3 C31' 1.896(9) . ?
P4 N14 1.559(13) . ?
P4 C43 1.793(11) 6 ?
P4 C43 1.793(11) . ?
P4 C49 1.796(13) . ?
O1 Co2 1.788(5) 6_565 ?
O2 N7 1.235(11) . ?
O3 N7 1.232(11) . ?
O4 N8 1.235(11) . ?
O5 N8 1.232(11) . ?
O6 N9 1.235(9) . ?
O7 N10 1.233(9) . ?
O8 N11 1.248(10) . ?
O9 N11 1.240(10) . ?
O10 N12 1.240(9) . ?
N1 C1 1.328(11) . ?
N1 N2 1.381(11) . ?
N2 C3 1.314(11) . ?
N3 C4 1.329(11) . ?
N3 N4 1.377(11) . ?
N4 C6 1.323(12) . ?
N5 C7 1.322(11) . ?
N5 N5 1.395(16) 6_565 ?
N6 C9 1.325(12) . ?
N6 N6 1.387(16) 6_565 ?
N7 C2 1.419(12) . ?
N8 C5 1.410(12) . ?
N9 O6 1.235(9) 6_565 ?
N9 C8 1.412(17) . ?
N10 O7 1.233(9) 6_565 ?
N10 C10 1.416(17) . ?
N12 O10 1.240(9) 6_565 ?
C1 C2 1.398(13) . ?
C1 H1 0.9300 . ?
C2 C3 1.372(13) . ?
C3 H3 0.9300 . ?
C4 C5 1.386(13) . ?
C4 H4 0.9300 . ?
C5 C6 1.385(13) . ?
C6 H6 0.9300 . ?
C7 C8 1.385(12) . ?
C7 H7 0.9300 . ?
C8 C7 1.385(12) 6_565 ?
C9 C10 1.381(13) . ?
C9 H9 0.9300 . ?
C10 C9 1.381(13) 6_565 ?
C21 C22 1.3900 . ?
C21 C26 1.3900 . ?
C22 C23 1.3900 . ?
C23 C24 1.3900 . ?
C24 C25 1.3900 . ?
C25 C26 1.3900 . ?
C21' C22' 1.3900 . ?
C21' C26' 1.3900 . ?
C22' C23' 1.3900 . ?
C23' C24' 1.3900 . ?
C24' C25' 1.3900 . ?
C25' C26' 1.3900 . ?
C27 C28 1.405(19) . ?
C27 C28 1.41(2) 6 ?
C28 C29 1.41(2) . ?
C29 C30 1.39(2) . ?
C30 C29 1.39(2) 6 ?
C28' C29' 1.39(2) . ?
C28' C28' 1.97(4) 6 ?
C29' C29' 2.01(5) 6 ?
C31 C36 1.3900 . ?
C31 C32 1.3900 . ?
C36 C35 1.3900 . ?
C35 C34 1.3900 . ?
C34 C33 1.3900 . ?
C33 C32 1.3900 . ?
C31' C32' 1.3900 . ?
C31' C35' 1.3900 . ?
C32' C33' 1.3900 . ?
C33' C34' 1.3900 . ?
C34' C36' 1.3900 . ?
C36' C35' 1.3900 . ?
C49 C50 1.391(12) 6 ?
C49 C50 1.391(12) . ?
C50 C51 1.407(13) . ?
C50 H50 0.9300 . ?
C51 C52 1.367(13) . ?
C51 H51 0.9300 . ?
C52 C51 1.367(13) 6 ?
C52 H52 0.9300 . ?
O51 C82 1.447(14) 6_565 ?
O51 C82 1.447(14) . ?
C82 C80 1.50(2) . ?
C80 C80 1.45(4) 6_565 ?
C17 C19' 0.9789 6 ?
C17 C17 1.02(2) 6 ?
C17 C18 1.3900 . ?
C17 C19' 1.3900 . ?
C18 C20 1.3900 . ?
C18 C19' 1.779(11) 6 ?
C20 C18' 1.3900 . ?
C20 C19 1.671(9) 6 ?
C20 C18' 1.824(19) 6 ?
C18' C18' 0.55(2) 6 ?
C18' C19 1.130(6) 6 ?
C18' C19 1.3900 . ?
C18' C20 1.824(18) 6 ?
C19 C18' 1.130(6) 6 ?
C19 C19 1.19(2) 6 ?
C19 C19' 1.3900 . ?
C19 C20 1.671(9) 6 ?
C19 C19' 1.751(14) 6 ?
C19' C19' 0.95(2) 6 ?
C19' C17 0.979(7) 6 ?
C19' C19 1.751(13) 6 ?
C19' C18 1.779(11) 6 ?
C42' C41' 1.3900 . ?
C42' C38' 1.3900 . ?
C42' C37' 1.738(12) 6 ?
C41' C40' 1.3900 . ?
C41' C39' 2.021(19) 6 ?
C40' C39' 1.046(15) 6 ?
C40' C39' 1.3900 . ?
C40' C40' 1.66(3) 6 ?
C39' C39' 0.51(3) 6 ?
C39' C40' 1.046(16) 6 ?
C39' C37' 1.3900 . ?
C39' C37' 1.551(10) 6 ?
C39' C41' 2.021(16) 6 ?
C37' C37' 0.94(2) 6 ?
C37' C38' 1.0899(15) 6 ?
C37' C38' 1.3900 . ?
C37' C39' 1.551(12) 6 ?
C37' C42' 1.738(17) 6 ?
C38' C38' 0.79(2) 6 ?
C38' C37' 1.0899(14) 6 ?
C43 C44 1.389(14) . ?
C43 C48 1.398(14) . ?
C48 C47 1.368(14) . ?
C48 H48 0.9300 . ?
C44 C45 1.388(17) . ?
C44 H44 0.9300 . ?
C47 C46 1.385(14) . ?
C47 H47 0.9300 . ?
C46 C45 1.364(17) . ?
C46 H46 0.9300 . ?
C45 H45 0.9300 . ?
O60 C90 1.45(3) . ?
O60 C94 1.49(3) . ?
O60 C90 1.78(4) 6_565 ?
C90 C92 1.57(3) . ?
C90 C90 1.60(5) 6_565 ?
C90 O60 1.78(4) 6_565 ?
C92 C93 1.47(3) . ?
C92 C94 1.94(7) . ?
C93 C94 1.52(3) . ?
C96 C96 1.25(4) 2_656 ?
C96 C95 1.41(3) . ?
C95 C96 1.41(3) 6_565 ?
C16 C11 1.3900 . ?
C16 C15 1.3900 . ?
C11 C12 1.3900 . ?
C12 C14 1.3900 . ?
C14 C13 1.3900 . ?
C13 C15 1.3900 . ?
C11' C16' 1.38(2) . ?
C11' C12' 1.40(2) . ?
C16' C15' 1.40(2) . ?
C12' C13' 1.41(2) . ?
C13' C14' 1.38(2) . ?
C15' C14' 1.37(2) . ?
